data_4116172
loop_
_publ_author_name
'Christoph Balzarek'
'Timothy J. R. Weakley'
'David R. Tyler'

_publ_contact_author_address
;Department of Chemistry,
University of Oregon,
Eugene, OR 97403-1253
USA
;
_publ_contact_author_email tweakley@oregon.uoregon.edu
_publ_contact_author_fax 01(541)3464643
_publ_contact_author_name 'Dr Timothy J. R. Weakley'
_publ_contact_author_phone 01(541)3464620
_publ_section_title
;
 C-H Bond Activation in Aqueous Solution: Kinetics and Mechanism of H/D
 Exchange in Alcohols Catalyzed by Molybdocenes
;
_journal_name_full 'Journal of the American Chemical Society'
_journal_page_first 9427
_journal_page_last 9434
_journal_paper_doi 10.1021/ja001535v
_journal_volume 122
_journal_year 2000
_chemical_formula_moiety 'C13 H15 F3 Mo O3 S '
_chemical_formula_structural '(C6 H7 )2 Mo H (O3 S C F3)'
_chemical_formula_sum 'C13 H15 F3 Mo O3 S'
_chemical_formula_weight 404.25
_space_group_IT_number 57
_symmetry_cell_setting orthorhombic
_symmetry_Int_Tables_number 57
_symmetry_space_group_name_Hall '-P 2c 2b'
_symmetry_space_group_name_H-M 'P b c m'
_cell_angle_alpha 90
_cell_angle_beta 90
_cell_angle_gamma 90
_cell_formula_units_Z 4
_cell_length_a 12.0180(14)
_cell_length_b 8.6571(6)
_cell_length_c 13.973(2)
_cell_measurement_reflns_used 25
_cell_measurement_temperature 295
_cell_measurement_theta_max 14.9
_cell_measurement_theta_min 13.8
_cell_volume 1453.8(3)
_diffrn_ambient_temperature 295
_diffrn_measurement_device_type 'Enraf-Nonius CAD-4 diffractometer'
_diffrn_measurement_method \w-2\q
_diffrn_orient_matrix_UB_11 0.01551
_diffrn_orient_matrix_UB_12 -0.11341
_diffrn_orient_matrix_UB_13 0.00252
_diffrn_orient_matrix_UB_21 0.08159
_diffrn_orient_matrix_UB_22 0.02121
_diffrn_orient_matrix_UB_23 -0.00493
_diffrn_orient_matrix_UB_31 0.00510
_diffrn_orient_matrix_UB_32 0.00548
_diffrn_orient_matrix_UB_33 0.07135
_diffrn_radiation_detector 'scintillation counter'
_diffrn_radiation_monochromator graphite
_diffrn_radiation_source 'sealed X-ray tube'
_diffrn_radiation_type 'Mo K\a'
_diffrn_radiation_wavelength 0.71073
_diffrn_reflns_av_R_equivalents 0.00
_diffrn_reflns_av_sigmaI/netI 0.04
_diffrn_reflns_limit_h_max 18
_diffrn_reflns_limit_h_min 0
_diffrn_reflns_limit_k_max 13
_diffrn_reflns_limit_k_min 0
_diffrn_reflns_limit_l_max 0
_diffrn_reflns_limit_l_min -21
_diffrn_reflns_number 2983
_diffrn_reflns_reduction_process 'Lp corrections applied'
_diffrn_reflns_theta_max 32.5
_diffrn_reflns_theta_min 1.7
_diffrn_standards_decay_% 2.2
_diffrn_standards_interval_time 60
_diffrn_standards_number 3
_exptl_absorpt_coefficient_mu 1.083
_exptl_absorpt_correction_T_max 0.82
_exptl_absorpt_correction_T_min 0.71
_exptl_absorpt_correction_type psi-scans
_exptl_absorpt_process_details 'North, Phillips & Matthews, 1968'
_exptl_crystal_density_diffrn 1.847
_exptl_crystal_description 'dark red block'
_exptl_crystal_F_000 808.00
_exptl_crystal_size_max 0.49
_exptl_crystal_size_mid 0.36
_exptl_crystal_size_min 0.29
_refine_diff_density_max 0.63
_refine_diff_density_min -0.81
_refine_ls_abs_structure_details 'not applicable'
_refine_ls_extinction_coef '6.7(5) \\times 10^-7^'
_refine_ls_extinction_expression 'equ(3) Acta Cryst.(1968) A24, p213.'
_refine_ls_extinction_method 'Zachariasen (1967)'
_refine_ls_goodness_of_fit_all 1.51
_refine_ls_goodness_of_fit_ref 1.59
_refine_ls_hydrogen_treatment refall
_refine_ls_matrix_type full
_refine_ls_number_constraints 0
_refine_ls_number_parameters 135
_refine_ls_number_reflns 2251
_refine_ls_number_restraints 0
_refine_ls_R_factor_all 0.044
_refine_ls_R_factor_gt 0.029
_refine_ls_shift/su_max 0.018
_refine_ls_shift/su_mean 0.002
_refine_ls_structure_factor_coef F
_refine_ls_weighting_details 'w = 4F~o~^2^/[\s^2^(I)+(0.020I)^2^]'
_refine_ls_weighting_scheme sigma
_refine_ls_wR_factor_all 0.034
_refine_ls_wR_factor_ref 0.033
_reflns_number_gt 2251
_reflns_number_total 2983
_reflns_threshold_expression I>1.00\s(I)
_cod_data_source_file ja001535v_1.cif
_cod_data_source_block 7_C13H15F3MoO3S
_cod_original_cell_volume 1453.7(3)
_cod_original_sg_symbol_H-M 'P b c m '
_cod_original_formula_sum 'C13 H15 F3 Mo O3 S '
_cod_database_code 4116172

loop_
_symmetry_equiv_pos_as_xyz
'   +x,   +y,   +z'
'   -x,   -y,1/2+z'
'   +x,1/2-y,   -z'
'   -x,1/2+y,1/2-z'
'   -x,   -y,   -z'
'   +x,   +y,1/2-z'
'   -x,1/2+y,   +z'
'   +x,1/2-y,1/2+z'

loop_
_atom_site_label
_atom_site_fract_x
_atom_site_fract_y
_atom_site_fract_z
_atom_site_U_iso_or_equiv
_atom_site_occupancy
_atom_site_refinement_flags
_atom_site_adp_type
_atom_site_calc_flag
Mo 0.829783(18) 0.57102(2) 0.7500 0.02913(6) 0.500 ST Uani d
S 0.73166(6) 0.21526(8) 0.7500 0.03690(17) 0.500 ST Uani d
F(1) 0.53399(12) 0.19056(19) 0.67415(14) 0.0797(6) 1.000 . Uani d
F(2) 0.5889(2) -0.0094(3) 0.7500 0.0911(9) 0.500 ST Uani d
O(1) 0.70849(16) 0.3828(2) 0.7500 0.0328(5) 0.500 ST Uani d
O(2) 0.77797(13) 0.15843(19) 0.66305(13) 0.0549(5) 1.000 . Uani d
C(1) 0.76284(18) 0.5703(2) 0.58695(14) 0.0398(5) 1.000 . Uani d
C(2) 0.75680(20) 0.7191(3) 0.62483(17) 0.0442(6) 1.000 . Uani d
C(3) 0.8653(2) 0.7688(3) 0.64897(18) 0.0500(6) 1.000 . Uani d
C(4) 0.94025(20) 0.6467(3) 0.63068(19) 0.0503(7) 1.000 . Uani d
C(5) 0.87597(19) 0.5222(3) 0.59385(17) 0.0446(6) 1.000 . Uani d
C(6) 0.6685(3) 0.4787(4) 0.5475(2) 0.0576(8) 1.000 . Uani d
C(7) 0.5896(3) 0.1434(4) 0.7500 0.0520(9) 0.500 ST Uani d
H(1) 0.6938(20) 0.775(3) 0.6293(19) 0.054(7) 1.000 . Uiso d
H(2) 0.889(2) 0.865(3) 0.6729(18) 0.063(8) 1.000 . Uiso d
H(3) 1.016(2) 0.646(3) 0.6370(19) 0.062(8) 1.000 . Uiso d
H(4) 0.9014(20) 0.430(2) 0.5747(18) 0.043(7) 1.000 . Uiso d
H(5) 0.689(3) 0.378(4) 0.542(3) 0.093(12) 1.000 . Uiso d
H(6) 0.608(3) 0.476(4) 0.577(3) 0.114(15) 1.000 . Uiso d
H(7) 0.656(3) 0.500(5) 0.483(4) 0.122(14) 1.000 . Uiso d
H(8) 0.911(2) 0.435(3) 0.7500 0.027(7) 0.500 S Uiso d

loop_
_atom_site_aniso_label
_atom_site_aniso_U_11
_atom_site_aniso_U_22
_atom_site_aniso_U_33
_atom_site_aniso_U_12
_atom_site_aniso_U_13
_atom_site_aniso_U_23
Mo 0.0320(1) 0.0241(1) 0.0313(1) -0.0013(1) 0.0000 0.0000
S 0.0334(3) 0.0282(3) 0.0491(4) -0.0016(2) 0.0000 0.0000
F(1) 0.0532(8) 0.0779(12) 0.1080(15) -0.0139(8) -0.0304(10) 0.0047(10)
F(2) 0.0644(15) 0.0329(10) 0.176(3) -0.0169(11) 0.0000 0.0000
O(1) 0.0380(9) 0.0265(8) 0.0337(10) -0.0029(8) 0.0000 0.0000
O(2) 0.0513(9) 0.0476(9) 0.0657(11) 0.0013(8) 0.0085(9) -0.0180(8)
C(1) 0.0487(11) 0.0432(10) 0.0276(9) -0.0010(9) 0.0017(8) 0.0041(9)
C(2) 0.0553(12) 0.0391(11) 0.0383(11) 0.0087(10) -0.0017(10) 0.0070(9)
C(3) 0.0654(14) 0.0351(10) 0.0497(13) -0.0118(10) -0.0011(12) 0.0113(10)
C(4) 0.0428(11) 0.0564(14) 0.0517(14) -0.0092(11) 0.0074(11) 0.0118(11)
C(5) 0.0519(12) 0.0455(11) 0.0365(11) 0.0083(10) 0.0119(10) 0.0033(9)
C(6) 0.070(2) 0.067(2) 0.037(1) -0.013(2) -0.009(2) -0.001(1)
C(7) 0.0399(16) 0.0334(15) 0.083(3) -0.0059(13) 0.0000 0.0000

loop_
_atom_type_symbol
_atom_type_oxidation_number
_atom_type_number_in_cell
_atom_type_scat_dispersion_real
_atom_type_scat_dispersion_imag
_atom_type_scat_source
C 0 52 0.002 0.002
;International Tables for Crystallography
(1992, Vol. C, Tables 4.2.6.8 and 6.1.1.1)
;
H 0 60 0.000 0.000
;International Tables for Crystallography
(1992, Vol. C, Table 6.1.1.2)
;
F 0 12 0.014 0.010
;International Tables for Crystallography
(1992, Vol. C, Tables 4.2.6.8 and 6.1.1.1)
;
Mo 0 4 -1.825 0.688
;International Tables for Crystallography
(1992, Vol. C, Tables 4.2.6.8 and 6.1.1.1)
;
O 0 12 0.008 0.006
;International Tables for Crystallography
(1992, Vol. C, Tables 4.2.6.8 and 6.1.1.1)
;
S 0 4 0.110 0.124
;International Tables for Crystallography
(1992, Vol. C, Tables 4.2.6.8 and 6.1.1.1)
;

loop_
_geom_angle_atom_site_label_1
_geom_angle_atom_site_label_2
_geom_angle_atom_site_label_3
_geom_angle
_geom_angle_site_symmetry_1
_geom_angle_site_symmetry_3
_geom_angle_publ_flag
O(1) Mo C(1) 77.06(5) . . yes
O(1) Mo C(1) 77.06(5) . 6_556 yes
O(1) Mo C(2) 99.11(7) . . yes
O(1) Mo C(2) 99.11(7) . 6_556 yes
O(1) Mo C(3) 133.68(7) . . yes
O(1) Mo C(3) 133.68(7) . 6_556 yes
O(1) Mo C(4) 128.02(7) . . yes
O(1) Mo C(4) 128.02(7) . 6_556 yes
O(1) Mo C(5) 91.38(6) . . yes
O(1) Mo C(5) 91.38(6) . 6_556 yes
O(1) Mo H(8) 81.4(10) . . no
C(1) Mo C(1) 141.10(10) . 6_556 yes
C(1) Mo C(2) 34.06(7) . . yes
C(1) Mo C(2) 125.57(8) . 6_556 yes
C(1) Mo C(3) 58.39(8) . . yes
C(1) Mo C(3) 130.83(9) . 6_556 yes
C(1) Mo C(4) 59.60(8) . . yes
C(1) Mo C(4) 154.71(9) . 6_556 yes
C(1) Mo C(5) 35.12(8) . . yes
C(1) Mo C(5) 168.05(8) . 6_556 yes
C(1) Mo H(8) 102.1(3) . . no
C(1) Mo C(2) 125.57(8) 6_556 . yes
C(1) Mo C(2) 34.06(7) 6_556 6_556 yes
C(1) Mo C(3) 130.83(9) 6_556 . yes
C(1) Mo C(3) 58.39(8) 6_556 6_556 yes
C(1) Mo C(4) 154.71(9) 6_556 . yes
C(1) Mo C(4) 59.60(8) 6_556 6_556 yes
C(1) Mo C(5) 168.05(8) 6_556 . yes
C(1) Mo C(5) 35.12(8) 6_556 6_556 yes
C(1) Mo H(8) 102.1(3) 6_556 . no
C(2) Mo C(2) 96.79(12) . 6_556 yes
C(2) Mo C(3) 35.76(8) . . yes
C(2) Mo C(3) 97.04(9) . 6_556 yes
C(2) Mo C(4) 60.21(9) . . yes
C(2) Mo C(4) 128.42(9) . 6_556 yes
C(2) Mo C(5) 58.65(8) . . yes
C(2) Mo C(5) 154.71(8) . 6_556 yes
C(2) Mo H(8) 131.40(10) . . no
C(2) Mo C(3) 97.04(9) 6_556 . yes
C(2) Mo C(3) 35.76(8) 6_556 6_556 yes
C(2) Mo C(4) 128.42(9) 6_556 . yes
C(2) Mo C(4) 60.21(9) 6_556 6_556 yes
C(2) Mo C(5) 154.71(8) 6_556 . yes
C(2) Mo C(5) 58.65(8) 6_556 6_556 yes
C(2) Mo H(8) 131.40(10) 6_556 . no
C(3) Mo C(3) 77.31(13) . 6_556 yes
C(3) Mo C(4) 36.67(9) . . yes
C(3) Mo C(4) 97.59(10) . 6_556 yes
C(3) Mo C(5) 59.94(9) . . yes
C(3) Mo C(5) 133.55(9) . 6_556 yes
C(3) Mo H(8) 117.6(7) . . no
C(3) Mo C(4) 97.59(10) 6_556 . yes
C(3) Mo C(4) 36.67(9) 6_556 6_556 yes
C(3) Mo C(5) 133.55(9) 6_556 . yes
C(3) Mo C(5) 59.94(9) 6_556 6_556 yes
C(3) Mo H(8) 117.6(7) 6_556 . no
C(4) Mo C(4) 96.79(14) . 6_556 yes
C(4) Mo C(5) 36.65(9) . . yes
C(4) Mo C(5) 128.47(9) . 6_556 yes
C(4) Mo H(8) 81.2(7) . . no
C(4) Mo C(5) 128.47(9) 6_556 . yes
C(4) Mo C(5) 36.65(9) 6_556 6_556 yes
C(4) Mo H(8) 81.2(7) 6_556 . no
C(5) Mo C(5) 144.54(12) . 6_556 yes
C(5) Mo H(8) 72.75(10) . . no
C(5) Mo H(8) 72.75(10) 6_556 . no
O(1) S O(2) 114.39(9) . . yes
O(1) S O(2) 114.39(9) . 6_556 yes
O(1) S C(7) 99.14(14) . . yes
O(2) S O(2) 117.12(16) . 6_556 yes
O(2) S C(7) 104.42(9) . . yes
O(2) S C(7) 104.42(9) 6_556 . yes
Mo O(1) S 127.31(12) . . yes
Mo C(1) C(2) 69.94(12) . . yes
Mo C(1) C(5) 67.63(12) . . yes
Mo C(1) C(6) 127.14(17) . . yes
C(2) C(1) C(5) 107.1(2) . . yes
C(2) C(1) C(6) 126.4(2) . . yes
C(5) C(1) C(6) 126.6(2) . . yes
Mo C(2) C(1) 76.00(12) . . yes
Mo C(2) C(3) 69.07(13) . . yes
Mo C(2) H(1) 123.9(18) . . no
C(1) C(2) C(3) 108.9(2) . . yes
C(1) C(2) H(1) 124.6(17) . . no
C(3) C(2) H(1) 126.4(17) . . no
Mo C(3) C(2) 75.17(13) . . yes
Mo C(3) C(4) 70.49(13) . . yes
Mo C(3) H(2) 120.4(16) . . no
C(2) C(3) C(4) 108.5(2) . . yes
C(2) C(3) H(2) 129.5(17) . . no
C(4) C(3) H(2) 122.0(17) . . no
Mo C(4) C(3) 72.84(13) . . yes
Mo C(4) C(5) 74.01(13) . . yes
Mo C(4) H(3) 121.3(17) . . no
C(3) C(4) C(5) 106.6(2) . . yes
C(3) C(4) H(3) 128.3(17) . . no
C(5) C(4) H(3) 125.0(17) . . no
Mo C(5) C(1) 77.25(12) . . yes
Mo C(5) C(4) 69.34(14) . . yes
Mo C(5) H(4) 122.1(16) . . no
C(1) C(5) C(4) 108.8(2) . . yes
C(1) C(5) H(4) 124.4(16) . . no
C(4) C(5) H(4) 126.7(15) . . no
C(1) C(6) H(5) 110.0(21) . . no
C(1) C(6) H(6) 119.6(27) . . no
C(1) C(6) H(7) 112.2(26) . . no
H(5) C(6) H(6) 104.6(31) . . no
H(5) C(6) H(7) 98.3(35) . . no
H(6) C(6) H(7) 109.7(32) . . no
S C(7) F(1) 111.75(16) . . yes
S C(7) F(1) 111.75(16) . 6_556 yes
S C(7) F(2) 110.4(2) . . yes
F(1) C(7) F(1) 107.1(3) . 6_556 yes
F(1) C(7) F(2) 107.85(19) . . yes
F(1) C(7) F(2) 107.85(19) 6_556 . yes

loop_
_geom_bond_atom_site_label_1
_geom_bond_atom_site_label_2
_geom_bond_distance
_geom_bond_site_symmetry_2
_geom_bond_publ_flag
Mo O(1) 2.1864(18) . yes
Mo C(1) 2.416(2) . yes
Mo C(1) 2.416(2) 6_556 yes
Mo C(2) 2.339(2) . yes
Mo C(2) 2.339(2) 6_556 yes
Mo C(3) 2.260(2) . yes
Mo C(3) 2.260(2) 6_556 yes
Mo C(4) 2.230(2) . yes
Mo C(4) 2.230(2) 6_556 yes
Mo C(5) 2.291(2) . yes
Mo C(5) 2.291(2) 6_556 yes
Mo H(8) 1.53(3) . no
S O(1) 1.4769(19) . yes
S O(2) 1.4240(17) . yes
S O(2) 1.4240(17) 6_556 yes
S C(7) 1.817(3) . yes
F(1) C(7) 1.318(2) . yes
F(2) C(7) 1.323(4) . yes
C(1) C(2) 1.395(3) . yes
C(1) C(5) 1.425(3) . yes
C(1) C(6) 1.489(4) . yes
C(2) C(3) 1.414(3) . yes
C(2) H(1) 0.90(3) . no
C(3) C(4) 1.413(3) . yes
C(3) H(2) 0.95(3) . no
C(4) C(5) 1.422(4) . yes
C(4) H(3) 0.91(3) . no
C(5) H(4) 0.90(2) . no
C(6) H(5) 0.91(3) . no
C(6) H(6) 0.84(4) . no
C(6) H(7) 0.93(5) . no

loop_
_geom_contact_atom_site_label_1
_geom_contact_atom_site_label_2
_geom_contact_distance
_geom_contact_site_symmetry_2
_geom_contact_publ_flag
F(1) H(6) 2.86(4) 7_645 no
F(1) H(1) 2.90(2) 7_645 no
F(1) F(2) 3.170(3) 4_656 no
F(1) C(6) 3.524(4) 7_645 no
F(1) C(2) 3.571(3) 7_645 no
F(2) H(1) 2.81(3) 1_545 no
F(2) H(1) 2.81(3) 6_546 no
F(2) C(2) 3.557(3) 1_545 no
F(2) C(2) 3.557(3) 6_546 no
O(2) H(3) 2.51(3) 7_745 no
O(2) H(7) 2.86(5) 3_556 no
O(2) H(2) 2.87(3) 1_545 no
O(2) C(4) 3.418(3) 7_745 no
O(2) C(6) 3.434(4) 3_556 no
O(2) C(3) 3.538(3) 1_545 no
C(1) C(2) 3.477(3) 3_566 no
C(2) C(2) 3.529(5) 3_566 no
H(1) H(7) 2.54(5) 3_566 no
H(5) H(5) 2.50(7) 3_556 no

loop_
_geom_torsion_atom_site_label_1
_geom_torsion_atom_site_label_2
_geom_torsion_atom_site_label_3
_geom_torsion_atom_site_label_4
_geom_torsion_site_symmetry_2
_geom_torsion_site_symmetry_3
_geom_torsion_site_symmetry_4
_geom_torsion
_geom_torsion_publ_flag
Mo O(1) S O(2) . . . -69.52(9) no
Mo O(1) S O(2) . . 6_556 69.52(9) no
Mo O(1) S C(7) . . . 180.00000(10) no
Mo C(1) C(2) C(3) . . . 61.67(16) no
Mo C(1) C(5) C(4) . . . -62.69(16) no
Mo C(1) C(2) C(3) 6_556 6_556 6_556 -61.67(16) no
Mo C(1) C(5) C(4) 6_556 6_556 6_556 62.69(16) no
Mo C(2) C(1) C(5) . . . -57.58(15) no
Mo C(2) C(1) C(6) . . . 122.0(2) no
Mo C(2) C(3) C(4) . . . 63.09(17) no
Mo C(2) C(1) C(5) 6_556 6_556 6_556 57.58(15) no
Mo C(2) C(1) C(6) 6_556 6_556 6_556 -122.0(2) no
Mo C(2) C(3) C(4) 6_556 6_556 6_556 -63.09(17) no
Mo C(3) C(2) C(1) . . . -66.12(16) no
Mo C(3) C(4) C(5) . . . 66.85(16) no
Mo C(3) C(2) C(1) 6_556 6_556 6_556 66.12(16) no
Mo C(3) C(4) C(5) 6_556 6_556 6_556 -66.85(16) no
Mo C(4) C(3) C(2) . . . -66.13(17) no
Mo C(4) C(5) C(1) . . . 67.85(16) no
Mo C(4) C(3) C(2) 6_556 6_556 6_556 66.13(17) no
Mo C(4) C(5) C(1) 6_556 6_556 6_556 -67.85(16) no
Mo C(5) C(1) C(2) . . . 59.04(15) no
Mo C(5) C(1) C(6) . . . -120.5(2) no
Mo C(5) C(4) C(3) . . . -66.05(17) no
Mo C(5) C(1) C(2) 6_556 6_556 6_556 -59.04(15) no
Mo C(5) C(1) C(6) 6_556 6_556 6_556 120.5(2) no
Mo C(5) C(4) C(3) 6_556 6_556 6_556 66.05(17) no
S O(1) Mo C(1) . . . 104.64(5) no
S O(1) Mo C(1) . . 6_556 -104.64(5) no
S O(1) Mo C(2) . . . 130.77(6) no
S O(1) Mo C(2) . . 6_556 -130.77(6) no
S O(1) Mo C(3) . . . 120.27(10) no
S O(1) Mo C(3) . . 6_556 -120.27(10) no
S O(1) Mo C(4) . . . 71.66(9) no
S O(1) Mo C(4) . . 6_556 -71.66(9) no
S O(1) Mo C(5) . . . 72.32(6) no
S O(1) Mo C(5) . . 6_556 -72.32(6) no
F(1) C(7) S O(1) . . . 59.99(20) no
F(1) C(7) S O(2) . . . -58.3(2) no
F(1) C(7) S O(2) . . 6_556 178.23(19) no
F(2) C(7) S O(1) . . . 180.00000(20) no
F(2) C(7) S O(2) . . . 61.75(9) no
F(2) C(7) S O(2) . . 6_556 -61.75(9) no
O(1) Mo C(1) C(2) . . . 129.06(15) no
O(1) Mo C(1) C(5) . . . -111.70(14) no
O(1) Mo C(1) C(6) . . . 8.0(2) no
O(1) Mo C(1) C(2) . 6_556 6_556 -129.06(15) no
O(1) Mo C(1) C(5) . 6_556 6_556 111.70(14) no
O(1) Mo C(1) C(6) . 6_556 6_556 -8.0(2) no
O(1) Mo C(2) C(1) . . . -50.03(14) no
O(1) Mo C(2) C(3) . . . -166.96(14) no
O(1) Mo C(2) C(1) . 6_556 6_556 50.03(14) no
O(1) Mo C(2) C(3) . 6_556 6_556 166.96(14) no
O(1) Mo C(3) C(2) . . . 17.95(20) no
O(1) Mo C(3) C(4) . . . -98.25(16) no
O(1) Mo C(3) C(2) . 6_556 6_556 -17.95(20) no
O(1) Mo C(3) C(4) . 6_556 6_556 98.25(16) no
O(1) Mo C(4) C(3) . . . 114.70(15) no
O(1) Mo C(4) C(5) . . . 1.11(18) no
O(1) Mo C(4) C(3) . 6_556 6_556 -114.70(15) no
O(1) Mo C(4) C(5) . 6_556 6_556 -1.11(18) no
O(1) Mo C(5) C(1) . . . 64.93(13) no
O(1) Mo C(5) C(4) . . . -179.12(14) no
O(1) Mo C(5) C(1) . 6_556 6_556 -64.93(13) no
O(1) Mo C(5) C(4) . 6_556 6_556 179.12(14) no
C(1) Mo C(1) C(2) . 6_556 6_556 -79.67(20) no
C(1) Mo C(1) C(5) . 6_556 6_556 161.09(13) no
C(1) Mo C(1) C(6) . 6_556 6_556 41.3(3) no
C(1) Mo C(2) C(3) . . . -116.9(2) no
C(1) Mo C(2) C(3) . 6_556 6_556 -112.49(15) no
C(1) Mo C(3) C(2) . . . 35.89(13) no
C(1) Mo C(3) C(4) . . . -80.30(16) no
C(1) Mo C(3) C(2) . 6_556 6_556 96.63(16) no
C(1) Mo C(3) C(4) . 6_556 6_556 -147.17(14) no
C(1) Mo C(4) C(3) . . . 76.74(15) no
C(1) Mo C(4) C(5) . . . -36.85(13) no
C(1) Mo C(4) C(3) . 6_556 6_556 73.8(3) no
C(1) Mo C(4) C(5) . 6_556 6_556 -172.65(16) no
C(1) Mo C(5) C(4) . . . 115.95(20) no
C(1) Mo C(5) C(4) . 6_556 6_556 164.7(3) no
C(1) C(2) Mo C(2) . . 6_556 -150.44(10) no
C(1) C(2) Mo C(3) . . . 116.9(2) no
C(1) C(2) Mo C(3) . . 6_556 173.53(14) no
C(1) C(2) Mo C(4) . . . 78.79(15) no
C(1) C(2) Mo C(4) . . 6_556 152.53(14) no
C(1) C(2) Mo C(5) . . . 36.00(13) no
C(1) C(2) Mo C(5) . . 6_556 -163.40(18) no
C(1) C(2) C(3) C(4) . . . -3.0(3) no
C(1) C(5) Mo C(2) . . . -34.91(12) no
C(1) C(5) Mo C(2) . . 6_556 -50.0(3) no
C(1) C(5) Mo C(3) . . . -76.72(14) no
C(1) C(5) Mo C(3) . . 6_556 -102.51(16) no
C(1) C(5) Mo C(4) . . . -115.95(20) no
C(1) C(5) Mo C(4) . . 6_556 -151.35(14) no
C(1) C(5) Mo C(5) . . 6_556 159.25(14) no
C(1) C(5) C(4) C(3) . . . 1.8(3) no
C(2) Mo C(1) C(5) . . . 119.24(20) no
C(2) Mo C(1) C(6) . . . -121.0(3) no
C(2) Mo C(1) C(5) . 6_556 6_556 -156.27(13) no
C(2) Mo C(1) C(6) . 6_556 6_556 84.0(3) no
C(2) Mo C(2) C(3) . 6_556 6_556 -92.64(16) no
C(2) Mo C(3) C(4) . . . -116.2(2) no
C(2) Mo C(3) C(4) . 6_556 6_556 -151.96(15) no
C(2) Mo C(4) C(3) . . . 37.17(14) no
C(2) Mo C(4) C(5) . . . -76.42(15) no
C(2) Mo C(4) C(3) . 6_556 6_556 36.55(19) no
C(2) Mo C(4) C(5) . 6_556 6_556 150.14(13) no
C(2) Mo C(5) C(4) . . . 81.04(16) no
C(2) Mo C(5) C(4) . 6_556 6_556 -65.9(3) no
C(2) C(1) Mo C(3) . . . -37.72(14) no
C(2) C(1) Mo C(3) . . 6_556 -8.50(18) no
C(2) C(1) Mo C(4) . . . -80.76(15) no
C(2) C(1) Mo C(4) . . 6_556 -57.8(3) no
C(2) C(1) Mo C(5) . . . -119.24(20) no
C(2) C(1) Mo C(5) . . 6_556 143.9(4) no
C(2) C(1) C(5) C(4) . . . -3.7(3) no
C(2) C(3) Mo C(3) . . 6_556 -121.86(13) no
C(2) C(3) Mo C(4) . . . 116.2(2) no
C(2) C(3) Mo C(4) . . 6_556 -152.60(14) no
C(2) C(3) Mo C(5) . . . 77.00(15) no
C(2) C(3) Mo C(5) . . 6_556 -144.56(14) no
C(2) C(3) C(4) C(5) . . . 0.7(3) no
C(3) Mo C(1) C(5) . . . 81.52(15) no
C(3) Mo C(1) C(6) . . . -158.7(3) no
C(3) Mo C(1) C(5) . 6_556 6_556 -110.74(15) no
C(3) Mo C(1) C(6) . 6_556 6_556 129.5(2) no
C(3) Mo C(3) C(4) . 6_556 6_556 -121.95(14) no
C(3) Mo C(4) C(5) . . . -113.6(2) no
C(3) Mo C(4) C(5) . 6_556 6_556 170.22(14) no
C(3) Mo C(5) C(4) . . . 39.22(14) no
C(3) Mo C(5) C(4) . 6_556 6_556 -13.44(19) no
C(3) C(2) Mo C(4) . . . -38.13(15) no
C(3) C(2) Mo C(4) . . 6_556 35.60(18) no
C(3) C(2) Mo C(5) . . . -80.92(16) no
C(3) C(2) Mo C(5) . . 6_556 79.7(3) no
C(3) C(2) C(1) C(5) . . . 4.1(3) no
C(3) C(2) C(1) C(6) . . . -176.4(2) no
C(3) C(4) Mo C(4) . . 6_556 -93.59(16) no
C(3) C(4) Mo C(5) . . . 113.6(2) no
C(3) C(4) Mo C(5) . . 6_556 -113.97(16) no
C(4) Mo C(1) C(5) . . . 38.48(14) no
C(4) Mo C(1) C(6) . . . 158.2(3) no
C(4) Mo C(1) C(5) . 6_556 6_556 -61.5(3) no
C(4) Mo C(1) C(6) . 6_556 6_556 178.8(2) no
C(4) Mo C(4) C(5) . 6_556 6_556 -152.82(11) no
C(4) C(3) Mo C(5) . . . -39.20(15) no
C(4) C(3) Mo C(5) . . 6_556 99.24(17) no
C(4) C(5) Mo C(5) . . 6_556 -84.8(2) no
C(4) C(5) C(1) C(6) . . . 176.8(2) no
C(5) Mo C(1) C(6) . . . 119.7(3) no
C(5) Mo C(1) C(6) . 6_556 6_556 -22.9(5) no
